data_7127533
loop_
_publ_author_name
'Ayyappan, Ramaraj'
'Coppel, Yannick'
'Vendier, Laure'
'Ghosh, Sundargopal'
'Sabo-Etienne, Sylviane'
'Bontemps, S\'ebastien'

_publ_section_title
;
 Synthesis and reactivity of phosphine borohydride compounds.
;
_journal_issue 3
_journal_name_full 'Chemical communications (Cambridge, England)'
_journal_page_first 375
_journal_page_last 378
_journal_paper_doi 10.1039/d0cc07072f
_journal_volume 57
_journal_year 2021
_chemical_formula_sum 'C38 H51 B Li O P'
_chemical_formula_weight 572.5
_space_group_IT_number 14
_space_group_name_Hall '-P 2ybc'
_space_group_name_H-M_alt 'P 1 21/c 1'
_symmetry_cell_setting monoclinic
_symmetry_Int_Tables_number 14
_symmetry_space_group_name_Hall '-P 2ybc'
_symmetry_space_group_name_H-M 'P 1 21/c 1'
_atom_sites_solution_hydrogens mixed
_audit_creation_date 2020-07-30T15:31:05-00:00
_audit_creation_method 'WinGX routine CIF_UPDATE'
_audit_update_record
;
2020-10-19 deposited with the CCDC.	2020-12-04 downloaded from the CCDC.
;
_cell_angle_alpha 90
_cell_angle_beta 109.675(4)
_cell_angle_gamma 90
_cell_formula_units_Z 4
_cell_length_a 17.38540(10)
_cell_length_b 9.637
_cell_length_c 21.45810(10)
_cell_measurement_reflns_used 9979
_cell_measurement_temperature 110(2)
_cell_measurement_theta_max 28.87
_cell_measurement_theta_min 2.63
_cell_measurement_wavelength 0.71073
_cell_volume 3385.26(9)
_computing_structure_refinement 'SHELXL-2018/3 (Sheldrick, 2018)'
_computing_structure_solution 'SHELXT 2014/5 (Sheldrick, 2014)'
_diffrn_ambient_temperature 110
_diffrn_measured_fraction_theta_full 0.992
_diffrn_measured_fraction_theta_max 0.992
_diffrn_measurement_device_type 'Bruker Kappa APEX II'
_diffrn_measurement_method \w-\f
_diffrn_radiation_monochromator graphite
_diffrn_radiation_source 'fine-focus sealed tube'
_diffrn_radiation_type MoK\a
_diffrn_radiation_wavelength 0.71073
_diffrn_reflns_av_R_equivalents 0.0818
_diffrn_reflns_av_unetI/netI 0.0372
_diffrn_reflns_Laue_measured_fraction_full 0.992
_diffrn_reflns_Laue_measured_fraction_max 0.992
_diffrn_reflns_limit_h_max 20
_diffrn_reflns_limit_h_min -20
_diffrn_reflns_limit_k_max 11
_diffrn_reflns_limit_k_min -11
_diffrn_reflns_limit_l_max 25
_diffrn_reflns_limit_l_min -25
_diffrn_reflns_number 66010
_diffrn_reflns_point_group_measured_fraction_full 0.992
_diffrn_reflns_point_group_measured_fraction_max 0.992
_diffrn_reflns_theta_full 24.713
_diffrn_reflns_theta_max 24.713
_diffrn_reflns_theta_min 1.981
_diffrn_standards_decay_% 0
_diffrn_standards_interval_count 0
_diffrn_standards_interval_time 0
_diffrn_standards_number 0
_exptl_absorpt_coefficient_mu 0.109
_exptl_absorpt_correction_T_max 0.7457
_exptl_absorpt_correction_T_min 0.6989
_exptl_absorpt_correction_type multi-scan
_exptl_absorpt_process_details
;
        [c.f. r.h. blessing, acta cryst. (1995), a51, 33-38]
;
_exptl_crystal_colour colourless
_exptl_crystal_density_diffrn 1.123
_exptl_crystal_density_method 'not measured'
_exptl_crystal_description parallelepiped
_exptl_crystal_F_000 1240
_exptl_crystal_size_max 0.15
_exptl_crystal_size_mid 0.06
_exptl_crystal_size_min 0.02
_refine_diff_density_max 0.652
_refine_diff_density_min -0.396
_refine_diff_density_rms 0.112
_refine_ls_extinction_method none
_refine_ls_goodness_of_fit_ref 1.256
_refine_ls_hydrogen_treatment mixed
_refine_ls_matrix_type full
_refine_ls_number_parameters 393
_refine_ls_number_reflns 5735
_refine_ls_number_restraints 0
_refine_ls_restrained_S_all 1.256
_refine_ls_R_factor_all 0.0839
_refine_ls_R_factor_gt 0.072
_refine_ls_shift/su_max 0.003
_refine_ls_shift/su_mean 0
_refine_ls_structure_factor_coef Fsqd
_refine_ls_weighting_details 'w=1/[\s^2^(Fo^2^)+(0.0812P)^2^+9.1072P] where P=(Fo^2^+2Fc^2^)/3'
_refine_ls_weighting_scheme calc
_refine_ls_wR_factor_gt 0.2155
_refine_ls_wR_factor_ref 0.224
_reflns_Friedel_coverage 0
_reflns_number_gt 4871
_reflns_number_total 5735
_reflns_threshold_expression 'I > 2\s(I)'
_cod_data_source_file d0cc07072f2.cif
_cod_data_source_block Ramaraj290720
_cod_depositor_comments 'Adding full bibliography for 7127530--7127534.cif.'
_cod_original_sg_symbol_H-M 'P 21/c'
_cod_database_code 7127533
_shelx_shelxl_version_number 2018/3

loop_
_symmetry_equiv_pos_as_xyz
'x, y, z'
'-x, y+1/2, -z+1/2'
'-x, -y, -z'
'x, -y-1/2, z-1/2'

loop_
_atom_site_label
_atom_site_type_symbol
_atom_site_fract_x
_atom_site_fract_y
_atom_site_fract_z
_atom_site_U_iso_or_equiv
_atom_site_adp_type
_atom_site_occupancy
_atom_site_site_symmetry_order
_atom_site_calc_flag
_atom_site_refinement_flags_posn
_atom_site_refinement_flags_adp
_atom_site_refinement_flags_occupancy
_atom_site_disorder_assembly
_atom_site_disorder_group
C1 C 0.3637(2) 0.5753(4) 0.7083(2) 0.0245(9) Uani 1 1 d . . . . .
H1A H 0.314289 0.520134 0.701818 0.037 Uiso 1 1 calc R U . . .
H1B H 0.350663 0.654771 0.67804 0.037 Uiso 1 1 calc R U . . .
H1C H 0.384746 0.60864 0.754096 0.037 Uiso 1 1 calc R U . . .
C2 C 0.4287(2) 0.4851(4) 0.69415(18) 0.0173(8) Uani 1 1 d . . . . .
H2 H 0.478165 0.542388 0.698345 0.021 Uiso 1 1 calc R U . . .
C3 C 0.3687(2) 0.5744(4) 0.55507(19) 0.0161(8) Uani 1 1 d . . . . .
C4 C 0.3049(2) 0.5916(4) 0.49077(18) 0.0164(8) Uani 1 1 d . . . . .
C5 C 0.2450(2) 0.4880(4) 0.45455(17) 0.0153(8) Uani 1 1 d . . . . .
B1 B 0.2303(2) 0.3232(4) 0.4724(2) 0.0143(8) Uani 1 1 d . . . . .
C7 C 0.2024(2) 0.2338(4) 0.40219(17) 0.0142(7) Uani 1 1 d . . . . .
C8 C 0.2633(2) 0.1840(4) 0.37764(17) 0.0140(7) Uani 1 1 d . . . . .
C9 C 0.2444(2) 0.0986(4) 0.32238(18) 0.0170(8) Uani 1 1 d . . . . .
H9 H 0.28744 0.0652 0.308515 0.02 Uiso 1 1 calc R U . . .
C10 C 0.1640(2) 0.0600(4) 0.28644(18) 0.0200(8) Uani 1 1 d . . . . .
C11 C 0.1448(3) -0.0359(4) 0.2278(2) 0.0298(10) Uani 1 1 d . . . . .
H11A H 0.085824 -0.052671 0.210143 0.045 Uiso 1 1 calc R U . . .
H11B H 0.173517 -0.124132 0.24157 0.045 Uiso 1 1 calc R U . . .
H11C H 0.162638 0.006791 0.193482 0.045 Uiso 1 1 calc R U . . .
C12 C 0.5559(2) 0.3993(4) 0.6211(2) 0.0261(9) Uani 1 1 d . . . . .
H12A H 0.573012 0.387195 0.669214 0.039 Uiso 1 1 calc R U . . .
H12B H 0.553006 0.49851 0.610561 0.039 Uiso 1 1 calc R U . . .
H12C H 0.595543 0.354385 0.6043 0.039 Uiso 1 1 calc R U . . .
C13 C 0.4711(2) 0.3329(4) 0.58854(19) 0.0176(8) Uani 1 1 d . . . . .
H13 H 0.458416 0.342667 0.539697 0.021 Uiso 1 1 calc R U . . .
C14 C 0.4735(2) 0.1761(4) 0.6024(2) 0.0229(9) Uani 1 1 d . . . . .
H14A H 0.51982 0.134459 0.592913 0.034 Uiso 1 1 calc R U . . .
H14B H 0.422584 0.133383 0.574069 0.034 Uiso 1 1 calc R U . . .
H14C H 0.479667 0.160603 0.648937 0.034 Uiso 1 1 calc R U . . .
C15 C 0.4525(2) 0.3624(4) 0.74289(19) 0.0240(9) Uani 1 1 d . . . . .
H15A H 0.466458 0.39709 0.788289 0.036 Uiso 1 1 calc R U . . .
H15B H 0.49967 0.31413 0.73792 0.036 Uiso 1 1 calc R U . . .
H15C H 0.40636 0.29791 0.733478 0.036 Uiso 1 1 calc R U . . .
C16 C 0.3023(2) 0.7265(4) 0.46085(19) 0.0201(8) Uani 1 1 d . . . . .
C17 C 0.3606(3) 0.8319(4) 0.4905(2) 0.0239(9) Uani 1 1 d . . . . .
H17 H 0.357253 0.919041 0.469013 0.029 Uiso 1 1 calc R U . . .
C18 C 0.4207(3) 0.8089(4) 0.5491(2) 0.0265(9) Uani 1 1 d . . . . .
H18 H 0.46048 0.878299 0.568265 0.032 Uiso 1 1 calc R U . . .
C19 C 0.4233(2) 0.6807(4) 0.5809(2) 0.0238(9) Uani 1 1 d . . . . .
H19 H 0.464927 0.666455 0.622448 0.029 Uiso 1 1 calc R U . . .
C20 C 0.2426(3) 0.7597(4) 0.3990(2) 0.0239(9) Uani 1 1 d . . . . .
H20 H 0.241168 0.84987 0.380785 0.029 Uiso 1 1 calc R U . . .
C21 C 0.1875(3) 0.6624(4) 0.3659(2) 0.0242(9) Uani 1 1 d . . . . .
H21 H 0.147609 0.683697 0.324276 0.029 Uiso 1 1 calc R U . . .
C22 C 0.1901(2) 0.5297(4) 0.39378(19) 0.0203(8) Uani 1 1 d . . . . .
H22 H 0.151348 0.463306 0.369189 0.024 Uiso 1 1 calc R U . . .
C23 C 0.1033(2) 0.1151(4) 0.30743(18) 0.0212(8) Uani 1 1 d . . . . .
H23 H 0.04791 0.094465 0.282825 0.025 Uiso 1 1 calc R U . . .
C24 C 0.1203(2) 0.2002(4) 0.36363(18) 0.0189(8) Uani 1 1 d . . . . .
C25 C 0.0460(2) 0.2519(5) 0.3791(2) 0.0277(10) Uani 1 1 d . . . . .
H25A H -0.001987 0.249578 0.338711 0.042 Uiso 1 1 calc R U . . .
H25B H 0.055671 0.347315 0.395675 0.042 Uiso 1 1 calc R U . . .
H25C H 0.036582 0.192179 0.412728 0.042 Uiso 1 1 calc R U . . .
C26 C 0.3525(2) 0.2237(4) 0.41051(19) 0.0187(8) Uani 1 1 d . . . . .
H26A H 0.375587 0.171258 0.451736 0.028 Uiso 1 1 calc R U . . .
H26B H 0.356446 0.323297 0.420319 0.028 Uiso 1 1 calc R U . . .
H26C H 0.382838 0.202161 0.380647 0.028 Uiso 1 1 calc R U . . .
C27 C 0.1669(2) 0.2924(4) 0.51471(17) 0.0137(7) Uani 1 1 d . . . . .
C28 C 0.1501(2) 0.1510(4) 0.52559(18) 0.0169(8) Uani 1 1 d . . . . .
C29 C 0.1939(2) 0.0295(4) 0.50637(19) 0.0194(8) Uani 1 1 d . . . . .
H29A H 0.190706 -0.052283 0.532517 0.029 Uiso 1 1 calc R U . . .
H29B H 0.251251 0.053871 0.515037 0.029 Uiso 1 1 calc R U . . .
H29C H 0.167676 0.009063 0.459195 0.029 Uiso 1 1 calc R U . . .
C30 C 0.0920(2) 0.1147(4) 0.55491(19) 0.0206(8) Uani 1 1 d . . . . .
H30 H 0.081697 0.019384 0.560156 0.025 Uiso 1 1 calc R U . . .
C31 C 0.0490(2) 0.2144(4) 0.5765(2) 0.0229(9) Uani 1 1 d . . . . .
C32 C -0.0122(3) 0.1752(5) 0.6096(2) 0.0326(10) Uani 1 1 d . . . . .
H32A H 0.006248 0.210862 0.655008 0.049 Uiso 1 1 calc R U . . .
H32B H -0.016959 0.073934 0.610379 0.049 Uiso 1 1 calc R U . . .
H32C H -0.065537 0.215418 0.584843 0.049 Uiso 1 1 calc R U . . .
C33 C 0.0670(2) 0.3537(4) 0.56873(18) 0.0193(8) Uani 1 1 d . . . . .
H33 H 0.038861 0.423786 0.583597 0.023 Uiso 1 1 calc R U . . .
C34 C 0.1249(2) 0.3937(4) 0.53996(18) 0.0169(8) Uani 1 1 d . . . . .
C35 C 0.1392(2) 0.5484(4) 0.53762(19) 0.0203(8) Uani 1 1 d . . . . .
H35A H 0.105923 0.597902 0.559319 0.03 Uiso 1 1 calc R U . . .
H35B H 0.123877 0.578583 0.491421 0.03 Uiso 1 1 calc R U . . .
H35C H 0.197089 0.568911 0.560623 0.03 Uiso 1 1 calc R U . . .
C37 C 0.3170(3) -0.0243(4) 0.6808(2) 0.0282(10) Uani 1 1 d . . . . .
H37A H 0.370364 -0.027359 0.717091 0.034 Uiso 1 1 calc R U . . .
H37B H 0.321576 -0.076686 0.642523 0.034 Uiso 1 1 calc R U . . .
C38 C 0.2507(3) -0.0840(5) 0.7032(3) 0.0388(11) Uani 1 1 d . . . . .
H38A H 0.206477 -0.124447 0.665408 0.047 Uiso 1 1 calc R U . . .
H38B H 0.272697 -0.15666 0.737112 0.047 Uiso 1 1 calc R U . . .
C39 C 0.2200(4) 0.0379(6) 0.7316(3) 0.0611(18) Uani 1 1 d . . . . .
H39A H 0.242527 0.036129 0.780546 0.073 Uiso 1 1 calc R U . . .
H39B H 0.159662 0.036293 0.717649 0.073 Uiso 1 1 calc R U . . .
C40 C 0.2486(3) 0.1653(4) 0.7053(2) 0.0255(9) Uani 1 1 d . . . . .
H40A H 0.201396 0.22313 0.679896 0.031 Uiso 1 1 calc R U . . .
H40B H 0.284895 0.221455 0.742136 0.031 Uiso 1 1 calc R U . . .
P1 P 0.38423(5) 0.41726(9) 0.60750(4) 0.0132(3) Uani 1 1 d . . . . .
O1 O 0.29281(16) 0.1170(3) 0.66250(12) 0.0190(6) Uani 1 1 d . . . . .
Li1 Li 0.2824(4) 0.2304(7) 0.5871(3) 0.0199(13) Uani 1 1 d . . . . .
H100 H 0.293(2) 0.274(4) 0.503(2) 0.019(10) Uiso 1 1 d . . . . .

loop_
_atom_site_aniso_label
_atom_site_aniso_U_11
_atom_site_aniso_U_22
_atom_site_aniso_U_33
_atom_site_aniso_U_23
_atom_site_aniso_U_13
_atom_site_aniso_U_12
C1 0.027(2) 0.025(2) 0.023(2) -0.0078(17) 0.0097(17) -0.0008(17)
C2 0.0150(18) 0.0191(19) 0.0188(19) -0.0046(15) 0.0070(15) -0.0044(15)
C3 0.0162(18) 0.0134(18) 0.024(2) 0.0020(15) 0.0136(16) 0.0014(14)
C4 0.0214(19) 0.0128(18) 0.0215(19) 0.0036(15) 0.0157(16) 0.0070(15)
C5 0.0185(18) 0.0165(18) 0.0157(18) 0.0013(14) 0.0120(15) 0.0054(15)
B1 0.014(2) 0.018(2) 0.013(2) 0.0005(16) 0.0070(16) 0.0035(16)
C7 0.0186(18) 0.0101(17) 0.0141(18) 0.0033(14) 0.0056(15) 0.0027(14)
C8 0.0182(19) 0.0101(17) 0.0140(17) 0.0032(14) 0.0057(15) -0.0008(14)
C9 0.024(2) 0.0142(18) 0.0162(18) 0.0037(14) 0.0109(16) 0.0013(15)
C10 0.034(2) 0.0108(18) 0.0151(18) 0.0028(14) 0.0074(16) -0.0026(16)
C11 0.041(3) 0.026(2) 0.021(2) -0.0056(17) 0.0083(19) -0.0062(19)
C12 0.017(2) 0.028(2) 0.037(2) -0.0085(18) 0.0143(18) -0.0023(17)
C13 0.0191(19) 0.0131(18) 0.022(2) -0.0013(15) 0.0087(16) 0.0009(15)
C14 0.023(2) 0.0148(19) 0.028(2) -0.0017(16) 0.0052(17) 0.0029(16)
C15 0.026(2) 0.027(2) 0.0167(19) 0.0006(16) 0.0036(16) -0.0031(17)
C16 0.029(2) 0.0135(19) 0.027(2) 0.0020(16) 0.0213(18) 0.0062(16)
C17 0.033(2) 0.0105(18) 0.038(2) 0.0056(16) 0.025(2) 0.0042(16)
C18 0.027(2) 0.0108(19) 0.048(3) -0.0015(18) 0.021(2) -0.0034(16)
C19 0.025(2) 0.0138(19) 0.034(2) 0.0013(17) 0.0130(18) -0.0006(16)
C20 0.036(2) 0.0144(19) 0.030(2) 0.0115(17) 0.0220(19) 0.0111(17)
C21 0.037(2) 0.020(2) 0.019(2) 0.0065(16) 0.0141(18) 0.0132(18)
C22 0.027(2) 0.0168(19) 0.0193(19) 0.0001(15) 0.0109(17) 0.0078(16)
C23 0.022(2) 0.021(2) 0.0159(19) 0.0045(15) 0.0004(16) -0.0022(16)
C24 0.0190(19) 0.0199(19) 0.0164(19) 0.0028(15) 0.0043(15) 0.0044(15)
C25 0.015(2) 0.039(3) 0.024(2) 0.0002(19) 0.0015(17) 0.0079(18)
C26 0.0171(19) 0.022(2) 0.0193(19) -0.0037(16) 0.0097(16) -0.0024(15)
C27 0.0121(17) 0.0163(18) 0.0121(17) -0.0012(14) 0.0031(14) 0.0009(14)
C28 0.0128(18) 0.0205(19) 0.0154(18) -0.0029(15) 0.0021(14) -0.0013(15)
C29 0.026(2) 0.0122(18) 0.021(2) -0.0015(15) 0.0082(16) -0.0024(15)
C30 0.0179(19) 0.020(2) 0.023(2) 0.0005(16) 0.0067(16) -0.0032(15)
C31 0.0118(18) 0.029(2) 0.027(2) 0.0030(17) 0.0060(16) -0.0015(16)
C32 0.026(2) 0.036(3) 0.045(3) 0.005(2) 0.023(2) -0.0027(19)
C33 0.0136(18) 0.025(2) 0.0198(19) -0.0008(16) 0.0057(15) 0.0047(16)
C34 0.0145(18) 0.0198(19) 0.0149(18) -0.0002(15) 0.0031(15) 0.0043(15)
C35 0.0205(19) 0.018(2) 0.024(2) -0.0026(16) 0.0095(16) 0.0056(15)
C37 0.038(2) 0.019(2) 0.030(2) 0.0080(17) 0.015(2) 0.0086(18)
C38 0.042(3) 0.028(2) 0.051(3) 0.014(2) 0.021(2) 0.000(2)
C39 0.081(4) 0.052(3) 0.079(4) 0.032(3) 0.065(4) 0.024(3)
C40 0.027(2) 0.030(2) 0.024(2) -0.0058(17) 0.0147(18) -0.0012(18)
P1 0.0146(5) 0.0097(5) 0.0160(5) -0.0005(4) 0.0060(4) -0.0018(3)
O1 0.0254(14) 0.0162(13) 0.0194(14) 0.0019(11) 0.0130(11) 0.0022(11)
Li1 0.017(3) 0.021(3) 0.020(3) 0.003(3) 0.006(3) -0.002(3)

loop_
_atom_type_symbol
_atom_type_description
_atom_type_scat_dispersion_real
_atom_type_scat_dispersion_imag
_atom_type_scat_source
C C 0.0033 0.0016 'International Tables Vol C Tables 4.2.6.8 and 6.1.1.4'
H H 0 0 'International Tables Vol C Tables 4.2.6.8 and 6.1.1.4'
B B 0.0013 0.0007 'International Tables Vol C Tables 4.2.6.8 and 6.1.1.4'
P P 0.1023 0.0942 'International Tables Vol C Tables 4.2.6.8 and 6.1.1.4'
O O 0.0106 0.006 'International Tables Vol C Tables 4.2.6.8 and 6.1.1.4'
Li Li -0.0003 0.0001 'International Tables Vol C Tables 4.2.6.8 and 6.1.1.4'

loop_
_geom_angle_atom_site_label_1
_geom_angle_atom_site_label_2
_geom_angle_atom_site_label_3
_geom_angle
_geom_angle_site_symmetry_1
_geom_angle_site_symmetry_3
_geom_angle_publ_flag
C1 C2 C15 110.3(3) . . ?
C1 C2 P1 108.0(3) . . ?
C15 C2 P1 109.4(3) . . ?
C19 C3 C4 119.7(3) . . ?
C19 C3 P1 115.1(3) . . ?
C4 C3 P1 125.2(3) . . ?
C16 C4 C3 115.0(3) . . ?
C16 C4 C5 117.9(3) . . ?
C3 C4 C5 127.1(3) . . ?
C22 C5 C4 116.2(3) . . ?
C22 C5 B1 112.3(3) . . ?
C4 C5 B1 131.4(3) . . ?
C7 B1 C27 110.8(3) . . ?
C7 B1 C5 107.7(3) . . ?
C27 B1 C5 118.1(3) . . ?
C7 B1 Li1 127.6(3) . . ?
C27 B1 Li1 59.1(2) . . ?
C5 B1 Li1 122.4(3) . . ?
C8 C7 C24 115.8(3) . . ?
C8 C7 B1 119.1(3) . . ?
C24 C7 B1 125.1(3) . . ?
C9 C8 C7 121.8(3) . . ?
C9 C8 C26 117.2(3) . . ?
C7 C8 C26 121.1(3) . . ?
C8 C9 C10 122.2(3) . . ?
C23 C10 C9 116.6(3) . . ?
C23 C10 C11 121.9(4) . . ?
C9 C10 C11 121.5(4) . . ?
C14 C13 C12 111.1(3) . . ?
C14 C13 P1 110.8(3) . . ?
C12 C13 P1 116.0(3) . . ?
C20 C16 C17 116.3(3) . . ?
C20 C16 C4 121.5(4) . . ?
C17 C16 C4 122.2(4) . . ?
C18 C17 C16 120.5(4) . . ?
C17 C18 C19 118.9(4) . . ?
C3 C19 C18 123.5(4) . . ?
C21 C20 C16 120.0(4) . . ?
C20 C21 C22 119.3(4) . . ?
C5 C22 C21 125.1(4) . . ?
C10 C23 C24 122.6(4) . . ?
C23 C24 C7 120.7(3) . . ?
C23 C24 C25 115.5(3) . . ?
C7 C24 C25 123.8(3) . . ?
C28 C27 C34 115.5(3) . . ?
C28 C27 B1 117.7(3) . . ?
C34 C27 B1 126.7(3) . . ?
C28 C27 Li1 79.1(3) . . ?
C34 C27 Li1 112.6(3) . . ?
B1 C27 Li1 79.5(2) . . ?
C30 C28 C27 121.9(3) . . ?
C30 C28 C29 115.5(3) . . ?
C27 C28 C29 122.6(3) . . ?
C30 C28 Li1 122.9(3) . . ?
C27 C28 Li1 64.4(2) . . ?
C29 C28 Li1 85.4(3) . . ?
C31 C30 C28 121.8(4) . . ?
C30 C31 C33 117.2(3) . . ?
C30 C31 C32 121.8(4) . . ?
C33 C31 C32 121.0(4) . . ?
C34 C33 C31 122.6(4) . . ?
C33 C34 C27 120.9(3) . . ?
C33 C34 C35 115.8(3) . . ?
C27 C34 C35 123.3(3) . . ?
O1 C37 C38 105.3(3) . . ?
C39 C38 C37 104.2(4) . . ?
C38 C39 C40 106.2(4) . . ?
O1 C40 C39 106.6(3) . . ?
C3 P1 C2 104.16(17) . . ?
C3 P1 C13 100.70(16) . . ?
C2 P1 C13 105.82(17) . . ?
C3 P1 Li1 122.81(19) . . ?
C2 P1 Li1 117.63(19) . . ?
C13 P1 Li1 103.20(19) . . ?
C37 O1 C40 107.3(3) . . ?
C37 O1 Li1 135.1(3) . . ?
C40 O1 Li1 115.5(3) . . ?
O1 Li1 C27 124.5(3) . . ?
O1 Li1 C28 94.9(3) . . ?
C27 Li1 C28 36.49(16) . . ?
O1 Li1 P1 114.3(3) . . ?
C27 Li1 P1 111.3(3) . . ?
C28 Li1 P1 147.6(3) . . ?
O1 Li1 B1 160.7(3) . . ?
C27 Li1 B1 41.46(17) . . ?
C28 Li1 B1 66.5(2) . . ?
P1 Li1 B1 85.0(2) . . ?

loop_
_geom_bond_atom_site_label_1
_geom_bond_atom_site_label_2
_geom_bond_distance
_geom_bond_site_symmetry_2
_geom_bond_publ_flag
C1 C2 1.535(5) . ?
C2 C15 1.540(5) . ?
C2 P1 1.875(4) . ?
C3 C19 1.380(5) . ?
C3 C4 1.460(5) . ?
C3 P1 1.851(4) . ?
C4 C16 1.444(5) . ?
C4 C5 1.464(5) . ?
C5 C22 1.391(5) . ?
C5 B1 1.674(5) . ?
B1 C7 1.660(5) . ?
B1 C27 1.673(5) . ?
B1 Li1 2.485(7) . ?
C7 C8 1.416(5) . ?
C7 C24 1.425(5) . ?
C8 C9 1.389(5) . ?
C8 C26 1.520(5) . ?
C9 C10 1.399(6) . ?
C10 C23 1.386(6) . ?
C10 C11 1.505(5) . ?
C12 C13 1.541(5) . ?
C13 C14 1.538(5) . ?
C13 P1 1.877(4) . ?
C16 C20 1.419(6) . ?
C16 C17 1.424(6) . ?
C17 C18 1.356(6) . ?
C18 C19 1.405(6) . ?
C20 C21 1.358(6) . ?
C21 C22 1.406(5) . ?
C23 C24 1.405(5) . ?
C24 C25 1.520(5) . ?
C27 C28 1.429(5) . ?
C27 C34 1.430(5) . ?
C27 Li1 2.168(7) . ?
C28 C30 1.403(5) . ?
C28 C29 1.526(5) . ?
C28 Li1 2.360(7) . ?
C30 C31 1.388(6) . ?
C31 C33 1.401(6) . ?
C31 C32 1.513(5) . ?
C33 C34 1.401(5) . ?
C34 C35 1.515(5) . ?
C37 O1 1.440(5) . ?
C37 C38 1.505(6) . ?
C38 C39 1.501(7) . ?
C39 C40 1.504(7) . ?
C40 O1 1.458(5) . ?
P1 Li1 2.460(6) . ?
O1 Li1 1.910(7) . ?
